data_7159357
loop_
_publ_author_name
'Luo, Zhengshan'
'Xing, Zequn'
'Gao, Rui'
'Han, Yufang'
'Ren, Jun'
'Wang, Zhongwen'

_publ_section_title
;
 Visible-light organophotoredox-mediated intermolecular formal [4 + 2]
 cycloadditions of arylcyclobutylamines with olefins.
;
_journal_issue 22
_journal_name_full 'Organic &amp; biomolecular chemistry'
_journal_page_first 4637
_journal_page_last 4642
_journal_paper_doi 10.1039/d3ob00527e
_journal_volume 21
_journal_year 2023
_chemical_formula_moiety 'C20 H24 F3 N5 O4 S, C4 H8 O2'
_chemical_formula_sum 'C24 H32 F3 N5 O6 S'
_chemical_formula_weight 575.60
_space_group_crystal_system triclinic
_space_group_IT_number 2
_space_group_name_Hall '-P 1'
_space_group_name_H-M_alt 'P -1'
_atom_sites_solution_hydrogens geom
_atom_sites_solution_primary dual
_audit_block_doi 10.5517/ccdc.csd.cc2f28wp
_audit_creation_date 2023-01-14
_audit_creation_method
;
Olex2 1.5
(compiled 2022.04.07 svn.rca3783a0 for OlexSys, GUI svn.r6498)
;
_audit_update_record
;
2023-01-16 deposited with the CCDC.	2023-05-12 downloaded from the CCDC.
;
_cell_angle_alpha 68.619(2)
_cell_angle_beta 81.912(2)
_cell_angle_gamma 65.651(2)
_cell_formula_units_Z 2
_cell_length_a 11.1319(6)
_cell_length_b 12.1324(6)
_cell_length_c 12.4463(6)
_cell_measurement_reflns_used 3535
_cell_measurement_temperature 193.00
_cell_measurement_theta_max 27.11
_cell_measurement_theta_min 2.37
_cell_volume 1425.95(13)
_computing_cell_refinement 'SAINT V8.40B (Bruker, 2019)'
_computing_data_collection 'APEX4 V2022.1-1 (Bruker, 2022)'
_computing_data_reduction 'SAINT V8.40B (Bruker, 2019)'
_computing_molecular_graphics 'Olex2 1.5 (Dolomanov et al., 2009)'
_computing_publication_material 'Olex2 1.5 (Dolomanov et al., 2009)'
_computing_structure_refinement 'SHELXL 2019/3 (Sheldrick, 2015)'
_computing_structure_solution 'SHELXT 2018/2 (Sheldrick, 2018)'
_diffrn_ambient_temperature 193.00
_diffrn_detector CPAD
_diffrn_detector_area_resol_mean 7.41
_diffrn_detector_type 'Bruker PHOTON 100'
_diffrn_measured_fraction_theta_full 0.985
_diffrn_measured_fraction_theta_max 0.985
_diffrn_measurement_device 'four-circle diffractometer'
_diffrn_measurement_device_type 'Bruker D8 VENTURE TXS PHOTON 100'
_diffrn_measurement_method '\w and \f shutterless scans'
_diffrn_measurement_specimen_support 'nylon loop'
_diffrn_radiation_monochromator 'Helios Multi-layer Optic'
_diffrn_radiation_probe x-ray
_diffrn_radiation_type MoK\a
_diffrn_radiation_wavelength 0.71073
_diffrn_reflns_av_R_equivalents 0.0531
_diffrn_reflns_av_unetI/netI 0.0817
_diffrn_reflns_Laue_measured_fraction_full 0.985
_diffrn_reflns_Laue_measured_fraction_max 0.985
_diffrn_reflns_limit_h_max 11
_diffrn_reflns_limit_h_min -14
_diffrn_reflns_limit_k_max 14
_diffrn_reflns_limit_k_min -15
_diffrn_reflns_limit_l_max 16
_diffrn_reflns_limit_l_min -16
_diffrn_reflns_number 13282
_diffrn_reflns_point_group_measured_fraction_full 0.985
_diffrn_reflns_point_group_measured_fraction_max 0.985
_diffrn_reflns_theta_full 25.242
_diffrn_reflns_theta_max 27.520
_diffrn_reflns_theta_min 1.757
_diffrn_source TXS
_diffrn_source_current 40.0
_diffrn_source_power 2.0
_diffrn_source_type 'Rotaing Anode'
_diffrn_source_voltage 50.0
_diffrn_standards_number 0
_exptl_absorpt_coefficient_mu 0.179
_exptl_absorpt_correction_T_max 0.7456
_exptl_absorpt_correction_T_min 0.6517
_exptl_absorpt_correction_type multi-scan
_exptl_absorpt_process_details
;
SADABS-2016/2 (Bruker,2016/2) was used for absorption correction.
wR2(int) was 0.1065 before and 0.0630 after correction.
The Ratio of minimum to maximum transmission is 0.8741.
The \l/2 correction factor is Not present.
;
_exptl_crystal_density_diffrn 1.341
_exptl_crystal_description block
_exptl_crystal_F_000 604
_exptl_crystal_recrystallization_method 'Re-crystallisation from solvent: ????'
_exptl_crystal_size_max 0.13
_exptl_crystal_size_mid 0.11
_exptl_crystal_size_min 0.1
_refine_diff_density_max 0.533
_refine_diff_density_min -0.355
_refine_diff_density_rms 0.056
_refine_ls_extinction_method none
_refine_ls_goodness_of_fit_ref 1.040
_refine_ls_hydrogen_treatment constr
_refine_ls_matrix_type full
_refine_ls_number_parameters 356
_refine_ls_number_reflns 6477
_refine_ls_number_restraints 0
_refine_ls_restrained_S_all 1.040
_refine_ls_R_factor_all 0.1261
_refine_ls_R_factor_gt 0.0715
_refine_ls_shift/su_max 0.000
_refine_ls_shift/su_mean 0.000
_refine_ls_structure_factor_coef Fsqd
_refine_ls_weighting_details 'w=1/[\s^2^(Fo^2^)+(0.1022P)^2^+0.5457P] where P=(Fo^2^+2Fc^2^)/3'
_refine_ls_weighting_scheme calc
_refine_ls_wR_factor_gt 0.1884
_refine_ls_wR_factor_ref 0.2266
_reflns_Friedel_coverage 0.000
_reflns_number_gt 3765
_reflns_number_total 6477
_reflns_threshold_expression 'I > 2\s(I)'
_cod_data_source_file d3ob00527e2.cif
_cod_data_source_block 230109lu_lgpz065018_8a_0m
_cod_depositor_comments
;
The following automatic conversions were performed:

data item '_diffrn_radiation_probe' value 'X-ray' was changed to
'x-ray' in accordance with the
/home/data/users/saulius/crontab/automatic-downloads/rss-feeds/RSC/lib/dictionaries/cif_core.dic
dictionary named 'cif_core.dic' version 2.4.2 last updated on
2011-04-26.

Automatic conversion script
Id: cif_fix_values 8170 2020-07-09 18:12:32Z antanas 

 Adding full bibliography for 7159357--7159360.cif.
;
_cod_database_code 7159357
_shelx_shelxl_version_number 2019/3
_shelx_space_group_comment
;
The symmetry employed for this shelxl refinement is uniquely defined
by the following loop, which should always be used as a source of
symmetry information in preference to the above space-group names.
They are only intended as comments.
;
_shelx_estimated_absorpt_t_max 0.982
_shelx_estimated_absorpt_t_min 0.977
_olex2_refinement_description
;
1. Fixed Uiso
 At 1.2 times of:
  All C(H) groups, All C(H,H) groups, All N(H) groups
 At 1.5 times of:
  All C(H,H,H) groups
2.a Ternary CH refined with riding coordinates:
 C13(H13), C8(H8)
2.b Secondary CH2 refined with riding coordinates:
 C12(H12A,H12B), C9(H9A,H9B), C10(H10A,H10B), C11(H11A,H11B), C23(H23A,H23B)
2.c Aromatic/amide H refined with riding coordinates:
 N1(H1), N3(H3), N2(H2), C17(H17), C4(H4), C3(H3A), C6(H6), C7(H7)
2.d Idealised Me refined as rotating group:
 C19(H19A,H19B,H19C), C20(H20A,H20B,H20C), C21(H21A,H21B,H21C), C24(H24A,H24B,
 H24C)
;
_olex2_submission_special_instructions 'No special instructions were received'
_site XU

loop_
_space_group_symop_operation_xyz
'x, y, z'
'-x, -y, -z'

loop_
_atom_site_label
_atom_site_type_symbol
_atom_site_fract_x
_atom_site_fract_y
_atom_site_fract_z
_atom_site_U_iso_or_equiv
_atom_site_adp_type
_atom_site_occupancy
_atom_site_site_symmetry_order
_atom_site_calc_flag
_atom_site_refinement_flags_posn
_atom_site_refinement_flags_adp
_atom_site_refinement_flags_occupancy
_atom_site_disorder_assembly
_atom_site_disorder_group
S1 S 0.68692(9) 0.72511(7) 0.09069(7) 0.0508(3) Uani 1 1 d . . . . .
O3 O 0.5192(2) 0.6258(2) 0.0173(2) 0.0560(6) Uani 1 1 d . . . . .
O1 O 0.8075(3) 0.7110(2) 0.1328(2) 0.0626(7) Uani 1 1 d . . . . .
N5 N 0.8071(3) 0.2150(2) 0.0868(2) 0.0446(6) Uani 1 1 d . . . . .
N4 N 0.8935(3) 0.3507(2) 0.1190(2) 0.0419(6) Uani 1 1 d . . . . .
N1 N 0.6762(3) 0.5151(2) 0.3300(2) 0.0459(7) Uani 1 1 d . . . . .
H1 H 0.632144 0.490454 0.296386 0.055 Uiso 1 1 calc R U . . .
N3 N 0.6794(3) 0.4273(2) 0.0487(2) 0.0457(6) Uani 1 1 d . . . . .
H3 H 0.624016 0.407390 0.023126 0.055 Uiso 1 1 calc R U . . .
O2 O 0.6308(3) 0.8259(2) -0.0141(2) 0.0720(8) Uani 1 1 d . . . . .
O4 O 0.9393(3) 0.0015(2) 0.1249(2) 0.0669(7) Uani 1 1 d . . . . .
N2 N 0.7227(3) 0.5862(2) 0.0747(2) 0.0476(7) Uani 1 1 d . . . . .
H2 H 0.805104 0.530286 0.085984 0.057 Uiso 1 1 calc R U . . .
F3 F 1.1999(3) 0.1556(3) 0.6295(3) 0.1170(11) Uani 1 1 d . . . . .
F2 F 1.1485(3) 0.0156(2) 0.6129(3) 0.1077(10) Uani 1 1 d . . . . .
O6 O 0.3122(3) 0.4282(3) 0.2467(2) 0.0770(8) Uani 1 1 d . . . . .
C15 C 0.8013(3) 0.3272(3) 0.0871(2) 0.0404(7) Uani 1 1 d . . . . .
F1 F 1.2485(3) 0.1053(3) 0.4803(3) 0.1489(16) Uani 1 1 d . . . . .
C13 C 0.5640(3) 0.7384(3) 0.2001(3) 0.0426(7) Uani 1 1 d . . . . .
H13 H 0.495227 0.713296 0.183778 0.051 Uiso 1 1 calc R U . . .
O5 O 0.5137(3) 0.3962(3) 0.2854(3) 0.0894(10) Uani 1 1 d . . . . .
C14 C 0.6335(3) 0.5519(3) 0.0451(3) 0.0454(7) Uani 1 1 d . . . . .
C5 C 0.7916(3) 0.4236(3) 0.3881(2) 0.0414(7) Uani 1 1 d . . . . .
C18 C 1.0101(3) 0.2492(3) 0.1559(3) 0.0461(7) Uani 1 1 d . . . . .
C8 C 0.6228(3) 0.6501(3) 0.3208(3) 0.0429(7) Uani 1 1 d . . . . .
H8 H 0.696437 0.670785 0.333930 0.051 Uiso 1 1 calc R U . . .
C16 C 0.9225(3) 0.1175(3) 0.1233(3) 0.0514(8) Uani 1 1 d . . . . .
C19 C 1.1127(3) 0.2795(4) 0.1915(3) 0.0599(9) Uani 1 1 d . . . . .
H19A H 1.118619 0.357022 0.132637 0.090 Uiso 1 1 calc R U . . .
H19B H 1.198248 0.207168 0.199750 0.090 Uiso 1 1 calc R U . . .
H19C H 1.088386 0.294199 0.265391 0.090 Uiso 1 1 calc R U . . .
C17 C 1.0272(3) 0.1312(3) 0.1586(3) 0.0574(9) Uani 1 1 d . . . . .
H17 H 1.108367 0.059702 0.183783 0.069 Uiso 1 1 calc R U . . .
C12 C 0.4997(4) 0.8792(3) 0.1925(3) 0.0597(10) Uani 1 1 d . . . . .
H12A H 0.568497 0.907619 0.200633 0.072 Uiso 1 1 calc R U . . .
H12B H 0.457242 0.932871 0.115693 0.072 Uiso 1 1 calc R U . . .
C2 C 1.0260(3) 0.2293(3) 0.5004(3) 0.0519(8) Uani 1 1 d . . . . .
C4 C 0.8146(3) 0.2947(3) 0.4181(3) 0.0557(9) Uani 1 1 d . . . . .
H4 H 0.749954 0.271264 0.400766 0.067 Uiso 1 1 calc R U . . .
C3 C 0.9308(4) 0.1998(3) 0.4731(3) 0.0600(10) Uani 1 1 d . . . . .
H3A H 0.944720 0.112042 0.492379 0.072 Uiso 1 1 calc R U . . .
C9 C 0.5192(4) 0.6738(3) 0.4131(3) 0.0616(10) Uani 1 1 d . . . . .
H9A H 0.560592 0.619959 0.490288 0.074 Uiso 1 1 calc R U . . .
H9B H 0.448906 0.647317 0.404825 0.074 Uiso 1 1 calc R U . . .
C20 C 0.8299(4) -0.0077(4) 0.0848(4) 0.0717(11) Uani 1 1 d . . . . .
H20A H 0.808272 0.050233 0.004793 0.108 Uiso 1 1 calc R U . . .
H20B H 0.753286 0.016808 0.133520 0.108 Uiso 1 1 calc R U . . .
H20C H 0.853530 -0.096321 0.088672 0.108 Uiso 1 1 calc R U . . .
C10 C 0.4575(4) 0.8152(3) 0.4050(3) 0.0674(11) Uani 1 1 d . . . . .
H10A H 0.388554 0.827155 0.464164 0.081 Uiso 1 1 calc R U . . .
H10B H 0.525916 0.840575 0.419546 0.081 Uiso 1 1 calc R U . . .
C1 C 1.1537(4) 0.1286(4) 0.5548(4) 0.0692(11) Uani 1 1 d . . . . .
C11 C 0.3973(4) 0.8989(3) 0.2855(4) 0.0697(11) Uani 1 1 d . . . . .
H11A H 0.324704 0.877331 0.273599 0.084 Uiso 1 1 calc R U . . .
H11B H 0.359791 0.990443 0.279624 0.084 Uiso 1 1 calc R U . . .
C6 C 0.8903(4) 0.4533(3) 0.4123(4) 0.0703(12) Uani 1 1 d . . . . .
H6 H 0.878438 0.540736 0.390923 0.084 Uiso 1 1 calc R U . . .
C7 C 1.0060(4) 0.3567(3) 0.4673(4) 0.0730(12) Uani 1 1 d . . . . .
H7 H 1.072657 0.379016 0.482479 0.088 Uiso 1 1 calc R U . . .
C22 C 0.4389(5) 0.3548(5) 0.2684(3) 0.0715(12) Uani 1 1 d . . . . .
C21 C 0.4749(5) 0.2225(4) 0.2680(4) 0.0828(13) Uani 1 1 d . . . . .
H21A H 0.417381 0.184279 0.320728 0.124 Uiso 1 1 calc R U . . .
H21B H 0.566912 0.169794 0.293237 0.124 Uiso 1 1 calc R U . . .
H21C H 0.464152 0.226215 0.189786 0.124 Uiso 1 1 calc R U . . .
C23 C 0.2679(5) 0.5609(5) 0.2433(4) 0.0852(13) Uani 1 1 d . . . . .
H23A H 0.314686 0.606753 0.182024 0.102 Uiso 1 1 calc R U . . .
H23B H 0.287061 0.562070 0.318119 0.102 Uiso 1 1 calc R U . . .
C24 C 0.1233(5) 0.6253(5) 0.2195(5) 0.1069(18) Uani 1 1 d . . . . .
H24A H 0.105347 0.624807 0.144824 0.160 Uiso 1 1 calc R U . . .
H24B H 0.091431 0.714340 0.217522 0.160 Uiso 1 1 calc R U . . .
H24C H 0.077819 0.579156 0.280401 0.160 Uiso 1 1 calc R U . . .

loop_
_atom_site_aniso_label
_atom_site_aniso_U_11
_atom_site_aniso_U_22
_atom_site_aniso_U_33
_atom_site_aniso_U_23
_atom_site_aniso_U_13
_atom_site_aniso_U_12
S1 0.0601(6) 0.0295(4) 0.0600(5) -0.0117(3) 0.0015(4) -0.0181(4)
O3 0.0532(15) 0.0368(12) 0.0697(15) -0.0180(11) -0.0185(12) -0.0038(10)
O1 0.0571(16) 0.0507(14) 0.0965(19) -0.0335(13) 0.0106(14) -0.0325(12)
N5 0.0410(15) 0.0353(13) 0.0554(15) -0.0151(11) 0.0016(12) -0.0136(11)
N4 0.0418(15) 0.0361(13) 0.0469(13) -0.0137(11) -0.0012(12) -0.0141(11)
N1 0.0513(17) 0.0300(12) 0.0576(15) -0.0132(11) -0.0147(13) -0.0136(11)
N3 0.0426(16) 0.0338(13) 0.0575(15) -0.0172(11) -0.0103(12) -0.0070(11)
O2 0.103(2) 0.0350(12) 0.0570(14) -0.0041(11) 0.0038(14) -0.0177(13)
O4 0.0597(17) 0.0349(12) 0.107(2) -0.0274(13) -0.0064(15) -0.0148(11)
N2 0.0456(16) 0.0328(13) 0.0603(16) -0.0164(11) -0.0041(13) -0.0095(11)
F3 0.094(2) 0.096(2) 0.147(3) -0.0340(19) -0.068(2) -0.0075(16)
F2 0.091(2) 0.0568(15) 0.135(2) 0.0032(15) -0.0509(18) -0.0057(13)
O6 0.0597(19) 0.094(2) 0.0866(19) -0.0248(16) -0.0035(15) -0.0420(16)
C15 0.0409(18) 0.0364(15) 0.0391(15) -0.0113(12) 0.0033(13) -0.0128(13)
F1 0.073(2) 0.152(3) 0.104(2) -0.011(2) 0.0041(17) 0.0374(19)
C13 0.0442(18) 0.0280(14) 0.0513(17) -0.0104(12) -0.0070(14) -0.0103(12)
O5 0.078(2) 0.111(2) 0.098(2) -0.0338(19) -0.0157(17) -0.0516(19)
C14 0.048(2) 0.0342(15) 0.0449(16) -0.0099(12) -0.0045(14) -0.0094(13)
C5 0.0442(18) 0.0315(14) 0.0423(15) -0.0084(12) -0.0024(13) -0.0115(12)
C18 0.0381(18) 0.0456(17) 0.0486(17) -0.0155(14) 0.0053(14) -0.0126(14)
C8 0.0464(19) 0.0301(14) 0.0511(17) -0.0124(12) -0.0053(14) -0.0133(13)
C16 0.050(2) 0.0340(16) 0.067(2) -0.0174(15) 0.0014(16) -0.0134(14)
C19 0.039(2) 0.067(2) 0.077(2) -0.0319(19) -0.0014(17) -0.0175(17)
C17 0.041(2) 0.0415(18) 0.079(2) -0.0195(17) -0.0083(17) -0.0041(14)
C12 0.067(2) 0.0274(15) 0.068(2) -0.0097(15) -0.0052(19) -0.0056(15)
C2 0.049(2) 0.0425(17) 0.0531(18) -0.0121(14) -0.0047(15) -0.0096(15)
C4 0.049(2) 0.0339(16) 0.079(2) -0.0088(15) -0.0096(18) -0.0175(14)
C3 0.051(2) 0.0300(15) 0.088(3) -0.0083(16) -0.0059(19) -0.0141(14)
C9 0.071(3) 0.0454(19) 0.063(2) -0.0179(16) 0.0034(19) -0.0186(17)
C20 0.068(3) 0.048(2) 0.114(3) -0.036(2) 0.001(2) -0.0288(18)
C10 0.069(3) 0.054(2) 0.078(3) -0.0312(19) 0.014(2) -0.0197(19)
C1 0.062(3) 0.050(2) 0.072(2) -0.0123(19) -0.012(2) -0.0035(18)
C11 0.057(2) 0.045(2) 0.098(3) -0.032(2) 0.000(2) -0.0052(17)
C6 0.069(3) 0.0374(18) 0.105(3) -0.0223(19) -0.033(2) -0.0118(17)
C7 0.064(3) 0.051(2) 0.108(3) -0.031(2) -0.035(2) -0.0107(18)
C22 0.072(3) 0.105(3) 0.055(2) -0.022(2) -0.003(2) -0.055(3)
C21 0.080(3) 0.089(3) 0.078(3) -0.016(2) -0.015(2) -0.038(3)
C23 0.096(4) 0.093(3) 0.083(3) -0.039(3) 0.013(3) -0.048(3)
C24 0.084(4) 0.112(4) 0.094(3) -0.017(3) 0.014(3) -0.030(3)

loop_
_atom_type_symbol
_atom_type_description
_atom_type_scat_dispersion_real
_atom_type_scat_dispersion_imag
_atom_type_scat_source
C C 0.0033 0.0016 'International Tables Vol C Tables 4.2.6.8 and 6.1.1.4'
H H 0.0000 0.0000 'International Tables Vol C Tables 4.2.6.8 and 6.1.1.4'
F F 0.0171 0.0103 'International Tables Vol C Tables 4.2.6.8 and 6.1.1.4'
N N 0.0061 0.0033 'International Tables Vol C Tables 4.2.6.8 and 6.1.1.4'
O O 0.0106 0.0060 'International Tables Vol C Tables 4.2.6.8 and 6.1.1.4'
S S 0.1246 0.1234 'International Tables Vol C Tables 4.2.6.8 and 6.1.1.4'

loop_
_geom_angle_atom_site_label_1
_geom_angle_atom_site_label_2
_geom_angle_atom_site_label_3
_geom_angle
_geom_angle_site_symmetry_1
_geom_angle_site_symmetry_3
_geom_angle_publ_flag
O1 S1 N2 103.74(14) . . ?
O1 S1 C13 109.69(15) . . ?
O2 S1 O1 119.04(17) . . ?
O2 S1 N2 108.91(14) . . ?
O2 S1 C13 108.12(15) . . ?
N2 S1 C13 106.66(14) . . ?
C16 N5 C15 113.8(3) . . ?
C15 N4 C18 116.7(3) . . ?
C5 N1 H1 118.0 . . ?
C5 N1 C8 124.1(2) . . ?
C8 N1 H1 118.0 . . ?
C15 N3 H3 115.3 . . ?
C14 N3 H3 115.3 . . ?
C14 N3 C15 129.4(3) . . ?
C16 O4 C20 116.5(3) . . ?
S1 N2 H2 117.8 . . ?
C14 N2 S1 124.4(2) . . ?
C14 N2 H2 117.8 . . ?
C22 O6 C23 117.0(4) . . ?
N5 C15 N3 112.5(3) . . ?
N4 C15 N5 128.1(3) . . ?
N4 C15 N3 119.4(3) . . ?
S1 C13 H13 108.7 . . ?
C8 C13 S1 111.7(2) . . ?
C8 C13 H13 108.7 . . ?
C12 C13 S1 107.8(2) . . ?
C12 C13 H13 108.7 . . ?
C12 C13 C8 111.3(2) . . ?
O3 C14 N3 121.2(3) . . ?
O3 C14 N2 123.3(3) . . ?
N2 C14 N3 115.4(3) . . ?
N1 C5 C4 118.8(3) . . ?
N1 C5 C6 123.5(3) . . ?
C4 C5 C6 117.6(3) . . ?
N4 C18 C19 115.2(3) . . ?
C17 C18 N4 120.2(3) . . ?
C17 C18 C19 124.6(3) . . ?
N1 C8 C13 111.1(2) . . ?
N1 C8 H8 108.3 . . ?
N1 C8 C9 110.3(3) . . ?
C13 C8 H8 108.3 . . ?
C9 C8 C13 110.5(3) . . ?
C9 C8 H8 108.3 . . ?
N5 C16 O4 118.6(3) . . ?
N5 C16 C17 123.1(3) . . ?
O4 C16 C17 118.3(3) . . ?
C18 C19 H19A 109.5 . . ?
C18 C19 H19B 109.5 . . ?
C18 C19 H19C 109.5 . . ?
H19A C19 H19B 109.5 . . ?
H19A C19 H19C 109.5 . . ?
H19B C19 H19C 109.5 . . ?
C18 C17 C16 118.1(3) . . ?
C18 C17 H17 120.9 . . ?
C16 C17 H17 120.9 . . ?
C13 C12 H12A 109.3 . . ?
C13 C12 H12B 109.3 . . ?
H12A C12 H12B 108.0 . . ?
C11 C12 C13 111.6(3) . . ?
C11 C12 H12A 109.3 . . ?
C11 C12 H12B 109.3 . . ?
C3 C2 C1 122.1(3) . . ?
C3 C2 C7 118.1(3) . . ?
C7 C2 C1 119.5(4) . . ?
C5 C4 H4 119.7 . . ?
C3 C4 C5 120.7(3) . . ?
C3 C4 H4 119.7 . . ?
C2 C3 C4 121.5(3) . . ?
C2 C3 H3A 119.2 . . ?
C4 C3 H3A 119.2 . . ?
C8 C9 H9A 109.2 . . ?
C8 C9 H9B 109.2 . . ?
C8 C9 C10 112.3(3) . . ?
H9A C9 H9B 107.9 . . ?
C10 C9 H9A 109.2 . . ?
C10 C9 H9B 109.2 . . ?
O4 C20 H20A 109.5 . . ?
O4 C20 H20B 109.5 . . ?
O4 C20 H20C 109.5 . . ?
H20A C20 H20B 109.5 . . ?
H20A C20 H20C 109.5 . . ?
H20B C20 H20C 109.5 . . ?
C9 C10 H10A 109.8 . . ?
C9 C10 H10B 109.8 . . ?
H10A C10 H10B 108.2 . . ?
C11 C10 C9 109.5(3) . . ?
C11 C10 H10A 109.8 . . ?
C11 C10 H10B 109.8 . . ?
F3 C1 F2 104.7(3) . . ?
F3 C1 C2 114.0(3) . . ?
F2 C1 C2 113.7(4) . . ?
F1 C1 F3 105.6(4) . . ?
F1 C1 F2 104.4(4) . . ?
F1 C1 C2 113.5(3) . . ?
C12 C11 C10 111.1(3) . . ?
C12 C11 H11A 109.4 . . ?
C12 C11 H11B 109.4 . . ?
C10 C11 H11A 109.4 . . ?
C10 C11 H11B 109.4 . . ?
H11A C11 H11B 108.0 . . ?
C5 C6 H6 119.7 . . ?
C7 C6 C5 120.7(3) . . ?
C7 C6 H6 119.7 . . ?
C2 C7 C6 121.2(4) . . ?
C2 C7 H7 119.4 . . ?
C6 C7 H7 119.4 . . ?
O6 C22 C21 113.0(4) . . ?
O5 C22 O6 121.1(5) . . ?
O5 C22 C21 125.9(4) . . ?
C22 C21 H21A 109.5 . . ?
C22 C21 H21B 109.5 . . ?
C22 C21 H21C 109.5 . . ?
H21A C21 H21B 109.5 . . ?
H21A C21 H21C 109.5 . . ?
H21B C21 H21C 109.5 . . ?
O6 C23 H23A 110.1 . . ?
O6 C23 H23B 110.1 . . ?
O6 C23 C24 108.2(4) . . ?
H23A C23 H23B 108.4 . . ?
C24 C23 H23A 110.1 . . ?
C24 C23 H23B 110.1 . . ?
C23 C24 H24A 109.5 . . ?
C23 C24 H24B 109.5 . . ?
C23 C24 H24C 109.5 . . ?
H24A C24 H24B 109.5 . . ?
H24A C24 H24C 109.5 . . ?
H24B C24 H24C 109.5 . . ?

loop_
_geom_bond_atom_site_label_1
_geom_bond_atom_site_label_2
_geom_bond_distance
_geom_bond_site_symmetry_2
_geom_bond_publ_flag
S1 O1 1.431(3) . ?
S1 O2 1.422(2) . ?
S1 N2 1.646(2) . ?
S1 C13 1.791(3) . ?
O3 C14 1.224(4) . ?
N5 C15 1.338(4) . ?
N5 C16 1.332(4) . ?
N4 C15 1.316(4) . ?
N4 C18 1.360(4) . ?
N1 H1 0.8800 . ?
N1 C5 1.380(4) . ?
N1 C8 1.459(3) . ?
N3 H3 0.8800 . ?
N3 C15 1.395(4) . ?
N3 C14 1.366(4) . ?
O4 C16 1.334(4) . ?
O4 C20 1.439(4) . ?
N2 H2 0.8800 . ?
N2 C14 1.360(4) . ?
F3 C1 1.316(5) . ?
F2 C1 1.317(5) . ?
O6 C22 1.323(5) . ?
O6 C23 1.463(5) . ?
F1 C1 1.313(5) . ?
C13 H13 1.0000 . ?
C13 C8 1.536(4) . ?
C13 C12 1.528(4) . ?
O5 C22 1.209(5) . ?
C5 C4 1.387(4) . ?
C5 C6 1.388(5) . ?
C18 C19 1.497(5) . ?
C18 C17 1.353(4) . ?
C8 H8 1.0000 . ?
C8 C9 1.526(5) . ?
C16 C17 1.391(5) . ?
C19 H19A 0.9800 . ?
C19 H19B 0.9800 . ?
C19 H19C 0.9800 . ?
C17 H17 0.9500 . ?
C12 H12A 0.9900 . ?
C12 H12B 0.9900 . ?
C12 C11 1.518(5) . ?
C2 C3 1.368(5) . ?
C2 C1 1.486(5) . ?
C2 C7 1.373(5) . ?
C4 H4 0.9500 . ?
C4 C3 1.383(5) . ?
C3 H3A 0.9500 . ?
C9 H9A 0.9900 . ?
C9 H9B 0.9900 . ?
C9 C10 1.531(5) . ?
C20 H20A 0.9800 . ?
C20 H20B 0.9800 . ?
C20 H20C 0.9800 . ?
C10 H10A 0.9900 . ?
C10 H10B 0.9900 . ?
C10 C11 1.520(5) . ?
C11 H11A 0.9900 . ?
C11 H11B 0.9900 . ?
C6 H6 0.9500 . ?
C6 C7 1.385(5) . ?
C7 H7 0.9500 . ?
C22 C21 1.488(6) . ?
C21 H21A 0.9800 . ?
C21 H21B 0.9800 . ?
C21 H21C 0.9800 . ?
C23 H23A 0.9900 . ?
C23 H23B 0.9900 . ?
C23 C24 1.490(7) . ?
C24 H24A 0.9800 . ?
C24 H24B 0.9800 . ?
C24 H24C 0.9800 . ?

loop_
_geom_torsion_atom_site_label_1
_geom_torsion_atom_site_label_2
_geom_torsion_atom_site_label_3
_geom_torsion_atom_site_label_4
_geom_torsion
_geom_torsion_site_symmetry_1
_geom_torsion_site_symmetry_2
_geom_torsion_site_symmetry_3
_geom_torsion_site_symmetry_4
_geom_torsion_publ_flag
S1 N2 C14 O3 6.8(5) . . . . ?
S1 N2 C14 N3 -173.0(2) . . . . ?
S1 C13 C8 N1 -63.2(3) . . . . ?
S1 C13 C8 C9 174.0(2) . . . . ?
S1 C13 C12 C11 -177.8(3) . . . . ?
O1 S1 N2 C14 174.3(3) . . . . ?
O1 S1 C13 C8 -37.9(2) . . . . ?
O1 S1 C13 C12 84.7(2) . . . . ?
N5 C16 C17 C18 0.3(6) . . . . ?
N4 C18 C17 C16 -0.4(5) . . . . ?
N1 C5 C4 C3 177.9(3) . . . . ?
N1 C5 C6 C7 -177.7(4) . . . . ?
N1 C8 C9 C10 -178.5(3) . . . . ?
O2 S1 N2 C14 -58.0(3) . . . . ?
O2 S1 C13 C8 -169.1(2) . . . . ?
O2 S1 C13 C12 -46.6(3) . . . . ?
O4 C16 C17 C18 179.5(3) . . . . ?
N2 S1 C13 C8 73.9(2) . . . . ?
N2 S1 C13 C12 -163.6(2) . . . . ?
C15 N5 C16 O4 -179.1(3) . . . . ?
C15 N5 C16 C17 0.0(5) . . . . ?
C15 N4 C18 C19 180.0(3) . . . . ?
C15 N4 C18 C17 0.1(4) . . . . ?
C15 N3 C14 O3 -174.0(3) . . . . ?
C15 N3 C14 N2 5.7(5) . . . . ?
C13 S1 N2 C14 58.5(3) . . . . ?
C13 C8 C9 C10 -55.3(4) . . . . ?
C13 C12 C11 C10 57.3(4) . . . . ?
C14 N3 C15 N5 174.6(3) . . . . ?
C14 N3 C15 N4 -4.9(5) . . . . ?
C5 N1 C8 C13 140.8(3) . . . . ?
C5 N1 C8 C9 -96.2(4) . . . . ?
C5 C4 C3 C2 0.5(6) . . . . ?
C5 C6 C7 C2 -0.6(7) . . . . ?
C18 N4 C15 N5 0.3(5) . . . . ?
C18 N4 C15 N3 179.8(3) . . . . ?
C8 N1 C5 C4 162.7(3) . . . . ?
C8 N1 C5 C6 -21.3(5) . . . . ?
C8 C13 C12 C11 -54.9(4) . . . . ?
C8 C9 C10 C11 57.2(4) . . . . ?
C16 N5 C15 N4 -0.4(5) . . . . ?
C16 N5 C15 N3 -179.9(3) . . . . ?
C19 C18 C17 C16 179.7(3) . . . . ?
C12 C13 C8 N1 176.2(3) . . . . ?
C12 C13 C8 C9 53.4(4) . . . . ?
C4 C5 C6 C7 -1.6(6) . . . . ?
C3 C2 C1 F3 -144.5(4) . . . . ?
C3 C2 C1 F2 -24.6(6) . . . . ?
C3 C2 C1 F1 94.6(5) . . . . ?
C3 C2 C7 C6 2.7(7) . . . . ?
C9 C10 C11 C12 -57.5(5) . . . . ?
C20 O4 C16 N5 0.8(5) . . . . ?
C20 O4 C16 C17 -178.4(3) . . . . ?
C1 C2 C3 C4 -177.3(4) . . . . ?
C1 C2 C7 C6 177.5(4) . . . . ?
C6 C5 C4 C3 1.7(6) . . . . ?
C7 C2 C3 C4 -2.7(6) . . . . ?
C7 C2 C1 F3 40.9(6) . . . . ?
C7 C2 C1 F2 160.8(4) . . . . ?
C7 C2 C1 F1 -80.0(5) . . . . ?
C22 O6 C23 C24 -179.3(4) . . . . ?
C23 O6 C22 O5 0.6(6) . . . . ?
C23 O6 C22 C21 -179.0(3) . . . . ?
